data_2231054
loop_
_publ_author_name
'Zhang, Qi-Hui'
'Zhou, Lian-Di'
'Li, Chuan-Xun'
'Huang, Shan-Shan'
'Zhang, Bao-Jing'

_publ_section_title
;
 <i>N</i>'-(3,4-Dimethoxybenzylidene)-3,5-dihydroxybenzohydrazide
 methanol monosolvate
;
_journal_coeditor_code CV5134
_journal_issue 8
_journal_name_full 'Acta Crystallographica Section E'
_journal_page_first o2189
_journal_paper_doi 10.1107/S1600536811029850
_journal_volume 67
_journal_year 2011
_chemical_formula_iupac 'C16 H16 N2 O5, C H4 O'
_chemical_formula_moiety 'C16 H16 N2 O5, C H4 O'
_chemical_formula_sum 'C17 H20 N2 O6'
_chemical_formula_weight 348.35
_chemical_name_systematic
;
<i>N</i>'-(3,4-Dimethoxybenzylidene)-3,5-dihydroxybenzohydrazide methanol
monosolvate
;
_space_group_IT_number 14
_symmetry_cell_setting monoclinic
_symmetry_space_group_name_Hall '-P 2ybc'
_symmetry_space_group_name_H-M 'P 1 21/c 1'
_atom_sites_solution_hydrogens geom
_atom_sites_solution_primary direct
_atom_sites_solution_secondary difmap
_audit_creation_method SHELXL-97
_cell_angle_alpha 90.00
_cell_angle_beta 91.191(3)
_cell_angle_gamma 90.00
_cell_formula_units_Z 4
_cell_length_a 12.467(3)
_cell_length_b 12.201(3)
_cell_length_c 11.149(3)
_cell_measurement_reflns_used 1340
_cell_measurement_temperature 295(2)
_cell_measurement_theta_max 21.10
_cell_measurement_theta_min 2.34
_cell_volume 1695.5(7)
_computing_cell_refinement 'APEX2 (Bruker, 2007)'
_computing_data_collection 'APEX2 (Bruker, 2007)'
_computing_data_reduction 'SAINT-Plus (Bruker, 2007)'
_computing_molecular_graphics 'SHELXTL (Sheldrick, 2008)'
_computing_publication_material 'SHELXTL (Sheldrick, 2008)'
_computing_structure_refinement 'SHELXTL (Sheldrick, 2008)'
_computing_structure_solution 'SHELXTL (Sheldrick, 2008)'
_diffrn_ambient_temperature 295(2)
_diffrn_measured_fraction_theta_full 0.999
_diffrn_measured_fraction_theta_max 0.999
_diffrn_measurement_device_type 'Bruker APEXII CCD'
_diffrn_measurement_method 'phi and omega scans'
_diffrn_radiation_monochromator graphite
_diffrn_radiation_source 'fine-focus sealed tube'
_diffrn_radiation_type MoK\a
_diffrn_radiation_wavelength 0.71073
_diffrn_reflns_av_R_equivalents 0.0408
_diffrn_reflns_av_sigmaI/netI 0.0489
_diffrn_reflns_limit_h_max 11
_diffrn_reflns_limit_h_min -14
_diffrn_reflns_limit_k_max 12
_diffrn_reflns_limit_k_min -14
_diffrn_reflns_limit_l_max 13
_diffrn_reflns_limit_l_min -12
_diffrn_reflns_number 8351
_diffrn_reflns_theta_full 25.00
_diffrn_reflns_theta_max 25.00
_diffrn_reflns_theta_min 2.34
_exptl_absorpt_coefficient_mu 0.104
_exptl_absorpt_correction_type none
_exptl_crystal_colour colourless
_exptl_crystal_density_diffrn 1.365
_exptl_crystal_density_method 'not measured'
_exptl_crystal_description block
_exptl_crystal_F_000 736
_exptl_crystal_size_max 0.22
_exptl_crystal_size_mid 0.18
_exptl_crystal_size_min 0.15
_refine_diff_density_max 0.675
_refine_diff_density_min -0.319
_refine_ls_extinction_method none
_refine_ls_goodness_of_fit_ref 1.000
_refine_ls_hydrogen_treatment mixed
_refine_ls_matrix_type full
_refine_ls_number_parameters 236
_refine_ls_number_reflns 2984
_refine_ls_number_restraints 0
_refine_ls_restrained_S_all 1.000
_refine_ls_R_factor_all 0.0991
_refine_ls_R_factor_gt 0.0549
_refine_ls_shift/su_max 0.000
_refine_ls_shift/su_mean 0.000
_refine_ls_structure_factor_coef Fsqd
_refine_ls_weighting_details 'calc w=1/[\s^2^(Fo^2^)+(0.0897P)^2^] where P=(Fo^2^+2Fc^2^)/3'
_refine_ls_weighting_scheme calc
_refine_ls_wR_factor_gt 0.1416
_refine_ls_wR_factor_ref 0.1615
_reflns_number_gt 1794
_reflns_number_total 2984
_reflns_threshold_expression I>2sigma(I)
_cod_data_source_file cv5134.cif
_cod_data_source_block I
_cod_original_sg_symbol_Hall -P2ybc
_cod_original_sg_symbol_H-M 'P 21/c'
_cod_database_code 2231054
_cod_database_fobs_code 2231054

loop_
_symmetry_equiv_pos_as_xyz
'x, y, z'
'-x, y+1/2, -z+1/2'
'-x, -y, -z'
'x, -y-1/2, z-1/2'

loop_
_atom_site_type_symbol
_atom_site_label
_atom_site_fract_x
_atom_site_fract_y
_atom_site_fract_z
_atom_site_U_iso_or_equiv
_atom_site_adp_type
_atom_site_calc_flag
_atom_site_refinement_flags
_atom_site_occupancy
_atom_site_symmetry_multiplicity
H H18 0.492(3) 0.340(3) 0.619(3) 0.067(11) Uiso d . 1 1
N N2 0.38492(18) 0.42464(18) 0.54230(19) 0.0425(6) Uani d . 1 1
O O5 0.44125(17) 0.56294(14) 0.72026(18) 0.0515(5) Uani d . 1 1
O O1 0.65292(18) 0.18020(14) 0.96344(19) 0.0601(7) Uani d . 1 1
H H1 0.6297 0.1410 0.9091 0.090 Uiso calc R 1 1
O O2 0.70583(18) 0.55400(15) 1.06156(18) 0.0544(6) Uani d . 1 1
H H2 0.7458 0.5258 1.1121 0.082 Uiso calc R 1 1
N N1 0.4573(2) 0.3984(2) 0.6318(2) 0.0430(6) Uani d . 1 1
C C8 0.3653(2) 0.3502(2) 0.4648(2) 0.0421(7) Uani d . 1 1
H H8 0.4011 0.2835 0.4716 0.051 Uiso calc R 1 1
C C9 0.2892(2) 0.3658(2) 0.3669(2) 0.0402(7) Uani d . 1 1
C C4 0.5705(2) 0.3194(2) 0.8382(2) 0.0390(7) Uani d . 1 1
H H4 0.5406 0.2673 0.7867 0.047 Uiso calc R 1 1
C C6 0.5969(2) 0.5075(2) 0.8954(2) 0.0387(7) Uani d . 1 1
H H6A 0.5834 0.5817 0.8830 0.046 Uiso calc R 1 1
C C7 0.4798(2) 0.4703(2) 0.7203(2) 0.0373(6) Uani d . 1 1
O O3 0.10563(17) 0.57181(16) 0.23529(19) 0.0611(6) Uani d . 1 1
O O4 0.06565(17) 0.41280(18) 0.09236(18) 0.0589(6) Uani d . 1 1
C C1 0.6621(2) 0.4745(2) 0.9900(2) 0.0381(7) Uani d . 1 1
C C2 0.6813(2) 0.3649(2) 1.0103(2) 0.0411(7) Uani d . 1 1
H H2A 0.7253 0.3430 1.0743 0.049 Uiso calc R 1 1
C C5 0.5515(2) 0.43046(19) 0.8190(2) 0.0348(6) Uani d . 1 1
C C14 0.2689(2) 0.2816(2) 0.2869(2) 0.0450(7) Uani d . 1 1
H H14 0.3055 0.2156 0.2958 0.054 Uiso calc R 1 1
C C11 0.1620(2) 0.4774(2) 0.2587(2) 0.0423(7) Uani d . 1 1
C C10 0.2352(2) 0.4653(2) 0.3514(2) 0.0411(7) Uani d . 1 1
H H10 0.2488 0.5232 0.4038 0.049 Uiso calc R 1 1
C C12 0.1404(2) 0.3909(2) 0.1795(2) 0.0443(7) Uani d . 1 1
C C3 0.6346(2) 0.2874(2) 0.9350(2) 0.0400(7) Uani d . 1 1
C C13 0.1950(2) 0.2940(2) 0.1939(3) 0.0479(8) Uani d . 1 1
H H13 0.1821 0.2365 0.1409 0.058 Uiso calc R 1 1
C C16 0.0472(3) 0.3318(3) 0.0018(3) 0.0626(9) Uani d . 1 1
H H16A 0.1120 0.3200 -0.0414 0.094 Uiso calc R 1 1
H H16B -0.0083 0.3565 -0.0527 0.094 Uiso calc R 1 1
H H16C 0.0255 0.2644 0.0386 0.094 Uiso calc R 1 1
C C15 0.1393(3) 0.6683(3) 0.2954(3) 0.0755(11) Uani d . 1 1
H H15A 0.1316 0.6589 0.3803 0.113 Uiso calc R 1 1
H H15B 0.0961 0.7289 0.2684 0.113 Uiso calc R 1 1
H H15C 0.2132 0.6825 0.2783 0.113 Uiso calc R 1 1
C C17 0.8698(4) 0.4724(4) 1.3338(3) 0.0897(13) Uani d . 1 1
H H17A 0.9159 0.5304 1.3616 0.135 Uiso calc R 1 1
H H17B 0.8985 0.4032 1.3598 0.135 Uiso calc R 1 1
H H17C 0.7995 0.4821 1.3658 0.135 Uiso calc R 1 1
O O6 0.8632(2) 0.4745(3) 1.2114(3) 0.1058(10) Uani d . 1 1
H H6 0.9237 0.4726 1.1841 0.159 Uiso calc R 1 1

loop_
_atom_site_aniso_label
_atom_site_aniso_U_11
_atom_site_aniso_U_22
_atom_site_aniso_U_33
_atom_site_aniso_U_12
_atom_site_aniso_U_13
_atom_site_aniso_U_23
N2 0.0467(14) 0.0457(14) 0.0346(13) 0.0035(11) -0.0118(11) 0.0033(11)
O5 0.0674(14) 0.0377(11) 0.0485(12) 0.0063(10) -0.0173(10) 0.0032(9)
O1 0.0853(17) 0.0318(11) 0.0617(14) 0.0043(10) -0.0389(12) -0.0004(9)
O2 0.0710(15) 0.0387(11) 0.0526(13) -0.0065(10) -0.0229(11) -0.0088(9)
N1 0.0514(15) 0.0414(14) 0.0354(13) 0.0094(12) -0.0155(11) -0.0022(11)
C8 0.0459(17) 0.0409(15) 0.0392(16) 0.0054(13) -0.0074(13) 0.0040(13)
C9 0.0420(17) 0.0450(16) 0.0333(15) -0.0011(13) -0.0075(13) 0.0039(12)
C4 0.0471(17) 0.0339(14) 0.0356(15) -0.0042(12) -0.0097(13) -0.0023(11)
C6 0.0468(17) 0.0297(14) 0.0394(16) -0.0025(12) -0.0043(13) 0.0010(12)
C7 0.0410(16) 0.0354(15) 0.0355(15) 0.0004(12) -0.0028(13) 0.0057(12)
O3 0.0666(15) 0.0524(13) 0.0629(14) 0.0191(11) -0.0278(11) -0.0073(10)
O4 0.0559(13) 0.0718(14) 0.0479(12) 0.0096(11) -0.0243(10) -0.0095(10)
C1 0.0433(16) 0.0349(15) 0.0360(15) -0.0068(12) -0.0062(13) -0.0050(12)
C2 0.0478(17) 0.0369(15) 0.0380(15) 0.0007(13) -0.0156(13) -0.0012(12)
C5 0.0363(15) 0.0355(14) 0.0324(14) -0.0020(12) -0.0049(12) 0.0033(11)
C14 0.0537(18) 0.0400(15) 0.0409(16) 0.0041(14) -0.0065(14) -0.0002(13)
C11 0.0410(16) 0.0454(16) 0.0402(16) 0.0069(13) -0.0064(13) 0.0011(13)
C10 0.0430(16) 0.0439(16) 0.0361(15) 0.0023(13) -0.0068(13) -0.0018(12)
C12 0.0403(17) 0.0546(18) 0.0376(16) -0.0019(14) -0.0088(13) 0.0007(13)
C3 0.0464(17) 0.0322(15) 0.0407(16) -0.0013(12) -0.0113(13) 0.0009(12)
C13 0.0561(19) 0.0460(17) 0.0412(17) -0.0029(14) -0.0088(15) -0.0047(13)
C16 0.069(2) 0.071(2) 0.0461(18) -0.0068(18) -0.0232(17) -0.0041(16)
C15 0.091(3) 0.051(2) 0.083(3) 0.0223(19) -0.022(2) -0.0127(19)
C17 0.108(4) 0.100(3) 0.061(3) -0.003(3) 0.011(2) -0.002(2)
O6 0.077(2) 0.151(3) 0.088(2) 0.007(2) -0.0210(16) 0.011(2)

loop_
_atom_type_symbol
_atom_type_description
_atom_type_scat_dispersion_real
_atom_type_scat_dispersion_imag
_atom_type_scat_source
C C 0.0033 0.0016 'International Tables Vol C Tables 4.2.6.8 and 6.1.1.4'
H H 0.0000 0.0000 'International Tables Vol C Tables 4.2.6.8 and 6.1.1.4'
N N 0.0061 0.0033 'International Tables Vol C Tables 4.2.6.8 and 6.1.1.4'
O O 0.0106 0.0060 'International Tables Vol C Tables 4.2.6.8 and 6.1.1.4'

loop_
_geom_angle_atom_site_label_1
_geom_angle_atom_site_label_2
_geom_angle_atom_site_label_3
_geom_angle
C8 N2 N1 116.2(2)
C3 O1 H1 109.5
C1 O2 H2 109.5
C7 N1 N2 120.4(2)
C7 N1 H18 125(2)
N2 N1 H18 114(2)
N2 C8 C9 122.2(3)
N2 C8 H8 118.9
C9 C8 H8 118.9
C14 C9 C10 119.0(2)
C14 C9 C8 120.0(2)
C10 C9 C8 121.0(2)
C3 C4 C5 119.2(2)
C3 C4 H4 120.4
C5 C4 H4 120.4
C1 C6 C5 120.0(2)
C1 C6 H6A 120.0
C5 C6 H6A 120.0
O5 C7 N1 121.6(2)
O5 C7 C5 122.1(2)
N1 C7 C5 116.3(2)
C11 O3 C15 117.6(2)
C12 O4 C16 117.8(2)
O2 C1 C2 122.0(2)
O2 C1 C6 117.5(2)
C2 C1 C6 120.5(2)
C1 C2 C3 119.6(2)
C1 C2 H2A 120.2
C3 C2 H2A 120.2
C6 C5 C4 120.1(2)
C6 C5 C7 117.8(2)
C4 C5 C7 122.1(2)
C9 C14 C13 120.9(3)
C9 C14 H14 119.5
C13 C14 H14 119.5
O3 C11 C10 124.3(2)
O3 C11 C12 115.0(2)
C10 C11 C12 120.7(2)
C11 C10 C9 119.9(2)
C11 C10 H10 120.1
C9 C10 H10 120.1
O4 C12 C13 125.8(3)
O4 C12 C11 115.0(2)
C13 C12 C11 119.2(3)
O1 C3 C2 116.6(2)
O1 C3 C4 122.8(2)
C2 C3 C4 120.6(2)
C12 C13 C14 120.3(3)
C12 C13 H13 119.9
C14 C13 H13 119.9
O4 C16 H16A 109.5
O4 C16 H16B 109.5
H16A C16 H16B 109.5
O4 C16 H16C 109.5
H16A C16 H16C 109.5
H16B C16 H16C 109.5
O3 C15 H15A 109.5
O3 C15 H15B 109.5
H15A C15 H15B 109.5
O3 C15 H15C 109.5
H15A C15 H15C 109.5
H15B C15 H15C 109.5
O6 C17 H17A 109.5
O6 C17 H17B 109.5
H17A C17 H17B 109.5
O6 C17 H17C 109.5
H17A C17 H17C 109.5
H17B C17 H17C 109.5
C17 O6 H6 109.5

loop_
_geom_bond_atom_site_label_1
_geom_bond_atom_site_label_2
_geom_bond_distance
N2 C8 1.274(3)
N2 N1 1.370(3)
O5 C7 1.228(3)
O1 C3 1.364(3)
O1 H1 0.8200
O2 C1 1.362(3)
O2 H2 0.8200
N1 C7 1.345(3)
N1 H18 0.85(3)
C8 C9 1.443(4)
C8 H8 0.9300
C9 C14 1.380(4)
C9 C10 1.398(4)
C4 C3 1.385(4)
C4 C5 1.391(3)
C4 H4 0.9300
C6 C1 1.379(4)
C6 C5 1.382(3)
C6 H6A 0.9300
C7 C5 1.486(4)
O3 C11 1.371(3)
O3 C15 1.414(4)
O4 C12 1.360(3)
O4 C16 1.429(3)
C1 C2 1.376(4)
C2 C3 1.384(4)
C2 H2A 0.9300
C14 C13 1.381(4)
C14 H14 0.9300
C11 C10 1.372(4)
C11 C12 1.399(4)
C10 H10 0.9300
C12 C13 1.371(4)
C13 H13 0.9300
C16 H16A 0.9600
C16 H16B 0.9600
C16 H16C 0.9600
C15 H15A 0.9600
C15 H15B 0.9600
C15 H15C 0.9600
C17 O6 1.366(4)
C17 H17A 0.9600
C17 H17B 0.9600
C17 H17C 0.9600
O6 H6 0.8200

loop_
_geom_hbond_atom_site_label_D
_geom_hbond_atom_site_label_H
_geom_hbond_atom_site_label_A
_geom_hbond_site_symmetry_A
_geom_hbond_distance_DH
_geom_hbond_distance_HA
_geom_hbond_distance_DA
_geom_hbond_angle_DHA
O2 H2 O6 . 0.82 1.92 2.728(3) 167.8
O1 H1 O5 2_646 0.82 1.93 2.742(3) 172.0
O6 H6 O4 1_656 0.82 2.19 2.973(4) 160.5

loop_
_geom_torsion_atom_site_label_1
_geom_torsion_atom_site_label_2
_geom_torsion_atom_site_label_3
_geom_torsion_atom_site_label_4
_geom_torsion
C8 N2 N1 C7 -177.3(2)
N1 N2 C8 C9 178.8(2)
N2 C8 C9 C14 -178.5(3)
N2 C8 C9 C10 1.4(4)
N2 N1 C7 O5 -4.0(4)
N2 N1 C7 C5 174.5(2)
C5 C6 C1 O2 179.2(2)
C5 C6 C1 C2 -1.0(4)
O2 C1 C2 C3 179.8(3)
C6 C1 C2 C3 0.1(4)
C1 C6 C5 C4 0.8(4)
C1 C6 C5 C7 178.6(2)
C3 C4 C5 C6 0.4(4)
C3 C4 C5 C7 -177.2(2)
O5 C7 C5 C6 -16.5(4)
N1 C7 C5 C6 164.9(2)
O5 C7 C5 C4 161.2(3)
N1 C7 C5 C4 -17.4(4)
C10 C9 C14 C13 -1.1(4)
C8 C9 C14 C13 178.7(3)
C15 O3 C11 C10 12.5(4)
C15 O3 C11 C12 -167.1(3)
O3 C11 C10 C9 -179.4(3)
C12 C11 C10 C9 0.2(4)
C14 C9 C10 C11 1.0(4)
C8 C9 C10 C11 -178.9(3)
C16 O4 C12 C13 -5.1(4)
C16 O4 C12 C11 174.2(3)
O3 C11 C12 O4 -1.0(4)
C10 C11 C12 O4 179.4(3)
O3 C11 C12 C13 178.3(3)
C10 C11 C12 C13 -1.3(4)
C1 C2 C3 O1 -177.1(3)
C1 C2 C3 C4 1.2(4)
C5 C4 C3 O1 176.7(3)
C5 C4 C3 C2 -1.4(4)
O4 C12 C13 C14 -179.6(3)
C11 C12 C13 C14 1.2(4)
C9 C14 C13 C12 0.1(4)

loop_
_cod_related_entry_id
_cod_related_entry_database
_cod_related_entry_code
1 ChemSpider 30656837
